data_7062684
loop_
_publ_author_name
'Pal, Manoj K.'
'Karmakar, Gourab'
'Shah, Alpa Y.'
'Tyagi, Adish'
'Bhuvanesh, Nattamai'
'Dey, Sandip'

_publ_section_title
;
 Accessing copper selenide nanostructures through a 1D coordination
 polymer of copper(ii) with 4,4&#x2032;-dipyridyldiselenide as a molecular
 precursor
;
_journal_issue 36
_journal_name_full 'New Journal of Chemistry'
_journal_page_first 16954
_journal_page_last 16963
_journal_paper_doi 10.1039/D3NJ02062B
_journal_volume 47
_journal_year 2023
_chemical_formula_moiety '0.5(C36 H40 Cu4 N4 O16 Se4)'
_chemical_formula_sum 'C18 H20 Cu2 N2 O8 Se2'
_chemical_formula_weight 677.36
_space_group_crystal_system orthorhombic
_space_group_IT_number 56
_space_group_name_Hall '-P 2ab 2ac'
_space_group_name_H-M_alt 'P c c n'
_atom_sites_solution_hydrogens geom
_audit_creation_date 2016-01-06
_audit_creation_method
;
Olex2 1.2-beta
(compiled 2015.11.10 svn.r3248 for OlexSys, GUI svn.r5133)
;
_audit_update_record
;
2023-05-03 deposited with the CCDC.	2023-08-17 downloaded from the CCDC.
;
_cell_angle_alpha 90
_cell_angle_beta 90
_cell_angle_gamma 90
_cell_formula_units_Z 4
_cell_length_a 12.7110(4)
_cell_length_b 25.3176(8)
_cell_length_c 8.7136(3)
_cell_measurement_reflns_used 9877
_cell_measurement_temperature 99.99
_cell_measurement_theta_max 70.055
_cell_measurement_theta_min 3.491
_cell_volume 2804.14(16)
_computing_cell_refinement 'SAINT v8.34A (Bruker, 2013)'
_computing_data_reduction 'SAINT v8.34A (Bruker, 2013)'
_computing_molecular_graphics 'Olex2 (Dolomanov et al., 2009)'
_computing_publication_material 'Olex2 (Dolomanov et al., 2009)'
_computing_structure_refinement 'XL (Sheldrick, 2008)'
_diffrn_ambient_temperature 99.99
_diffrn_measured_fraction_theta_full 0.990
_diffrn_measured_fraction_theta_max 0.990
_diffrn_measurement_device_type 'Bruker APEX-II CCD'
_diffrn_measurement_method '\f and \w scans'
_diffrn_radiation_type CuK\a
_diffrn_radiation_wavelength 1.54178
_diffrn_reflns_av_R_equivalents 0.0557
_diffrn_reflns_av_unetI/netI 0.0168
_diffrn_reflns_Laue_measured_fraction_full 0.990
_diffrn_reflns_Laue_measured_fraction_max 0.990
_diffrn_reflns_limit_h_max 14
_diffrn_reflns_limit_h_min -15
_diffrn_reflns_limit_k_max 30
_diffrn_reflns_limit_k_min -30
_diffrn_reflns_limit_l_max 10
_diffrn_reflns_limit_l_min -10
_diffrn_reflns_number 49402
_diffrn_reflns_point_group_measured_fraction_full 0.990
_diffrn_reflns_point_group_measured_fraction_max 0.990
_diffrn_reflns_theta_full 67.679
_diffrn_reflns_theta_max 70.204
_diffrn_reflns_theta_min 3.491
_diffrn_standards_number 0
_exptl_absorpt_coefficient_mu 5.185
_exptl_absorpt_correction_T_max 0.7533
_exptl_absorpt_correction_T_min 0.6040
_exptl_absorpt_correction_type multi-scan
_exptl_absorpt_process_details
;
SADABS-2014/3 (Bruker,2014/3) was used for absorption correction.
wR2(int) was 0.0976 before and 0.0643 after correction.
The Ratio of minimum to maximum transmission is 0.8018.
The \l/2 correction factor is Not present.
;
_exptl_crystal_colour green
_exptl_crystal_colour_primary green
_exptl_crystal_density_diffrn 1.604
_exptl_crystal_description plate
_exptl_crystal_F_000 1328
_exptl_crystal_size_max 0.123
_exptl_crystal_size_mid 0.071
_exptl_crystal_size_min 0.012
_refine_diff_density_max 0.288
_refine_diff_density_min -0.330
_refine_diff_density_rms 0.067
_refine_ls_extinction_method none
_refine_ls_goodness_of_fit_ref 1.067
_refine_ls_hydrogen_treatment constr
_refine_ls_matrix_type full
_refine_ls_number_parameters 147
_refine_ls_number_reflns 2651
_refine_ls_number_restraints 0
_refine_ls_restrained_S_all 1.067
_refine_ls_R_factor_all 0.0280
_refine_ls_R_factor_gt 0.0235
_refine_ls_shift/su_max 0.001
_refine_ls_shift/su_mean 0.000
_refine_ls_structure_factor_coef Fsqd
_refine_ls_weighting_details 'w=1/[\s^2^(Fo^2^)+(0.0347P)^2^+1.9487P] where P=(Fo^2^+2Fc^2^)/3'
_refine_ls_weighting_scheme calc
_refine_ls_wR_factor_gt 0.0613
_refine_ls_wR_factor_ref 0.0632
_reflns_Friedel_coverage 0.000
_reflns_number_gt 2343
_reflns_number_total 2651
_reflns_threshold_expression 'I > 2\s(I)'
_cod_data_source_file d3nj02062b2.cif
_cod_data_source_block sd54_sq
_cod_depositor_comments 'Adding full bibliography for 7062684.cif.'
_cod_database_code 7062684
_shelxl_version_number 2014-3
_shelx_space_group_comment
;
The symmetry employed for this shelxl refinement is uniquely defined
by the following loop, which should always be used as a source of
symmetry information in preference to the above space-group names.
They are only intended as comments.
;
_shelx_estimated_absorpt_t_max 0.940
_shelx_estimated_absorpt_t_min 0.568
_olex2_refinement_description
;
1. Fixed Uiso
 At 1.2 times of:
  All C(H) groups
 At 1.5 times of:
  All C(H,H,H) groups
2.a Aromatic/amide H refined with riding coordinates:
 C5(H5), C6(H6), C8(H8), C9(H9)
2.b Idealised Me refined as rotating group:
 C2(H2A,H2B,H2C), C4(H4A,H4B,H4C)
;
_olex2_submission_special_instructions 'No special instructions were received'

loop_
_space_group_symop_operation_xyz
'x, y, z'
'-x+1/2, -y+1/2, z'
'-x, y+1/2, -z+1/2'
'x+1/2, -y, -z+1/2'
'-x, -y, -z'
'x-1/2, y-1/2, -z'
'x, -y-1/2, z-1/2'
'-x-1/2, y, z-1/2'

loop_
_atom_site_label
_atom_site_type_symbol
_atom_site_fract_x
_atom_site_fract_y
_atom_site_fract_z
_atom_site_U_iso_or_equiv
_atom_site_adp_type
_atom_site_occupancy
_atom_site_site_symmetry_order
_atom_site_calc_flag
_atom_site_refinement_flags_posn
_atom_site_refinement_flags_adp
_atom_site_refinement_flags_occupancy
_atom_site_disorder_assembly
_atom_site_disorder_group
Se1 Se 0.34046(2) 0.25280(2) 1.05275(3) 0.01983(9) Uani 1 1 d . . . . .
Cu1 Cu 0.46671(2) 0.45768(2) 0.57117(3) 0.01474(10) Uani 1 1 d . . . . .
O1 O 0.43619(16) 0.42913(7) 0.36614(19) 0.0307(4) Uani 1 1 d . . . . .
O2 O 0.49443(14) 0.50103(7) 0.24675(17) 0.0255(4) Uani 1 1 d . . . . .
O3 O 0.67187(12) 0.50746(7) 0.4307(2) 0.0284(4) Uani 1 1 d . . . . .
O4 O 0.61461(13) 0.43531(7) 0.5496(2) 0.0302(4) Uani 1 1 d . . . . .
N1 N 0.42290(15) 0.38936(7) 0.7071(2) 0.0182(4) Uani 1 1 d . . . . .
C1 C 0.45522(17) 0.45586(9) 0.2474(3) 0.0186(5) Uani 1 1 d . . . . .
C2 C 0.4264(2) 0.43243(11) 0.0946(3) 0.0274(5) Uani 1 1 d . . . . .
H2A H 0.4317 0.3939 0.1000 0.041 Uiso 1 1 calc GR . . . .
H2B H 0.4745 0.4457 0.0157 0.041 Uiso 1 1 calc GR . . . .
H2C H 0.3541 0.4424 0.0684 0.041 Uiso 1 1 calc GR . . . .
C3 C 0.68568(18) 0.46276(9) 0.4890(3) 0.0209(5) Uani 1 1 d . . . . .
C4 C 0.7957(2) 0.44091(12) 0.4897(4) 0.0347(6) Uani 1 1 d . . . . .
H4A H 0.8278 0.4461 0.3886 0.052 Uiso 1 1 calc GR . . . .
H4B H 0.7934 0.4031 0.5135 0.052 Uiso 1 1 calc GR . . . .
H4C H 0.8375 0.4593 0.5677 0.052 Uiso 1 1 calc GR . . . .
C5 C 0.49470(18) 0.35473(9) 0.7597(3) 0.0203(5) Uani 1 1 d . . . . .
H5 H 0.5656 0.3587 0.7273 0.024 Uiso 1 1 calc R . . . .
C6 C 0.47072(18) 0.31390(9) 0.8581(3) 0.0196(5) Uani 1 1 d . . . . .
H6 H 0.5237 0.2902 0.8924 0.023 Uiso 1 1 calc R . . . .
C7 C 0.36634(18) 0.30811(8) 0.9061(2) 0.0168(4) Uani 1 1 d . . . . .
C8 C 0.29126(18) 0.34310(9) 0.8538(3) 0.0181(4) Uani 1 1 d . . . . .
H8 H 0.2197 0.3400 0.8841 0.022 Uiso 1 1 calc R . . . .
C9 C 0.32361(18) 0.38289(9) 0.7557(3) 0.0204(5) Uani 1 1 d . . . . .
H9 H 0.2721 0.4072 0.7205 0.024 Uiso 1 1 calc R . . . .

loop_
_atom_site_aniso_label
_atom_site_aniso_U_11
_atom_site_aniso_U_22
_atom_site_aniso_U_33
_atom_site_aniso_U_23
_atom_site_aniso_U_13
_atom_site_aniso_U_12
Se1 0.02904(15) 0.01523(13) 0.01523(13) 0.00258(9) -0.00498(10) -0.00276(9)
Cu1 0.01257(16) 0.01750(18) 0.01414(17) 0.00147(12) -0.00023(13) -0.00273(12)
O1 0.0470(11) 0.0269(9) 0.0181(8) -0.0025(7) -0.0007(8) -0.0174(8)
O2 0.0325(9) 0.0287(9) 0.0154(8) 0.0006(7) -0.0036(7) -0.0102(7)
O3 0.0141(8) 0.0313(10) 0.0398(11) 0.0135(8) 0.0007(7) -0.0022(7)
O4 0.0184(8) 0.0253(9) 0.0468(11) 0.0120(8) 0.0090(8) 0.0039(7)
N1 0.0181(9) 0.0178(9) 0.0186(9) 0.0017(7) -0.0034(8) -0.0031(7)
C1 0.0118(10) 0.0276(13) 0.0165(11) -0.0042(9) 0.0006(9) -0.0007(9)
C2 0.0219(12) 0.0408(15) 0.0196(12) -0.0093(11) 0.0020(10) -0.0063(11)
C3 0.0151(11) 0.0270(13) 0.0206(11) 0.0000(10) -0.0009(9) 0.0001(9)
C4 0.0186(12) 0.0374(15) 0.0482(17) 0.0117(13) 0.0057(12) 0.0052(11)
C5 0.0184(11) 0.0212(12) 0.0212(12) -0.0028(9) -0.0002(9) -0.0021(9)
C6 0.0226(12) 0.0161(11) 0.0200(11) -0.0014(9) -0.0022(10) 0.0040(9)
C7 0.0272(12) 0.0107(10) 0.0124(10) -0.0009(8) -0.0030(9) -0.0050(9)
C8 0.0173(10) 0.0185(11) 0.0187(11) 0.0033(9) -0.0033(9) -0.0040(9)
C9 0.0185(11) 0.0206(12) 0.0220(12) 0.0039(9) -0.0053(9) 0.0000(9)

loop_
_atom_type_symbol
_atom_type_description
_atom_type_scat_dispersion_real
_atom_type_scat_dispersion_imag
_atom_type_scat_source
C C 0.0181 0.0091 'International Tables Vol C Tables 4.2.6.8 and 6.1.1.4'
H H 0.0000 0.0000 'International Tables Vol C Tables 4.2.6.8 and 6.1.1.4'
Cu Cu -1.9646 0.5888 'International Tables Vol C Tables 4.2.6.8 and 6.1.1.4'
N N 0.0311 0.0180 'International Tables Vol C Tables 4.2.6.8 and 6.1.1.4'
O O 0.0492 0.0322 'International Tables Vol C Tables 4.2.6.8 and 6.1.1.4'
Se Se -0.7943 1.1372 'International Tables Vol C Tables 4.2.6.8 and 6.1.1.4'

loop_
_geom_angle_atom_site_label_1
_geom_angle_atom_site_label_2
_geom_angle_atom_site_label_3
_geom_angle
_geom_angle_site_symmetry_1
_geom_angle_site_symmetry_3
_geom_angle_publ_flag
C7 Se1 Se1 102.44(7) . 2 ?
O1 Cu1 Cu1 86.23(5) . 5_666 ?
O1 Cu1 O3 88.89(8) . 5_666 ?
O1 Cu1 O4 89.77(8) . . ?
O1 Cu1 N1 98.78(7) . . ?
O2 Cu1 Cu1 82.27(5) 5_666 5_666 ?
O2 Cu1 O1 168.49(7) 5_666 . ?
O2 Cu1 O3 89.61(8) 5_666 5_666 ?
O2 Cu1 O4 89.43(8) 5_666 . ?
O2 Cu1 N1 92.73(7) 5_666 . ?
O3 Cu1 Cu1 85.32(5) 5_666 5_666 ?
O3 Cu1 O4 168.51(7) 5_666 . ?
O3 Cu1 N1 97.60(7) 5_666 . ?
O4 Cu1 Cu1 83.20(5) . 5_666 ?
O4 Cu1 N1 93.89(7) . . ?
N1 Cu1 Cu1 174.23(5) . 5_666 ?
C1 O1 Cu1 120.72(15) . . ?
C1 O2 Cu1 125.78(15) . 5_666 ?
C3 O3 Cu1 122.23(15) . 5_666 ?
C3 O4 Cu1 124.52(16) . . ?
C5 N1 Cu1 122.09(15) . . ?
C9 N1 Cu1 120.76(15) . . ?
C9 N1 C5 116.8(2) . . ?
O1 C1 C2 118.0(2) . . ?
O2 C1 O1 125.0(2) . . ?
O2 C1 C2 117.1(2) . . ?
C1 C2 H2A 109.5 . . ?
C1 C2 H2B 109.5 . . ?
C1 C2 H2C 109.5 . . ?
H2A C2 H2B 109.5 . . ?
H2A C2 H2C 109.5 . . ?
H2B C2 H2C 109.5 . . ?
O3 C3 O4 124.7(2) . . ?
O3 C3 C4 117.7(2) . . ?
O4 C3 C4 117.6(2) . . ?
C3 C4 H4A 109.5 . . ?
C3 C4 H4B 109.5 . . ?
C3 C4 H4C 109.5 . . ?
H4A C4 H4B 109.5 . . ?
H4A C4 H4C 109.5 . . ?
H4B C4 H4C 109.5 . . ?
N1 C5 H5 118.3 . . ?
N1 C5 C6 123.4(2) . . ?
C6 C5 H5 118.3 . . ?
C5 C6 H6 120.8 . . ?
C5 C6 C7 118.4(2) . . ?
C7 C6 H6 120.8 . . ?
C6 C7 Se1 115.93(17) . . ?
C8 C7 Se1 124.66(17) . . ?
C8 C7 C6 119.3(2) . . ?
C7 C8 H8 121.1 . . ?
C7 C8 C9 117.8(2) . . ?
C9 C8 H8 121.1 . . ?
N1 C9 C8 124.3(2) . . ?
N1 C9 H9 117.8 . . ?
C8 C9 H9 117.8 . . ?

loop_
_geom_bond_atom_site_label_1
_geom_bond_atom_site_label_2
_geom_bond_distance
_geom_bond_site_symmetry_2
_geom_bond_publ_flag
Se1 Se1 2.3040(5) 2 ?
Se1 C7 1.924(2) . ?
Cu1 Cu1 2.6166(6) 5_666 ?
Cu1 O1 1.9658(17) . ?
Cu1 O2 1.9632(16) 5_666 ?
Cu1 O3 1.9702(17) 5_666 ?
Cu1 O4 1.9723(17) . ?
Cu1 N1 2.1692(19) . ?
O1 C1 1.259(3) . ?
O2 Cu1 1.9632(16) 5_666 ?
O2 C1 1.248(3) . ?
O3 Cu1 1.9703(17) 5_666 ?
O3 C3 1.253(3) . ?
O4 C3 1.256(3) . ?
N1 C5 1.346(3) . ?
N1 C9 1.341(3) . ?
C1 C2 1.503(3) . ?
C2 H2A 0.9800 . ?
C2 H2B 0.9800 . ?
C2 H2C 0.9800 . ?
C3 C4 1.504(3) . ?
C4 H4A 0.9800 . ?
C4 H4B 0.9800 . ?
C4 H4C 0.9800 . ?
C5 H5 0.9500 . ?
C5 C6 1.377(3) . ?
C6 H6 0.9500 . ?
C6 C7 1.399(3) . ?
C7 C8 1.380(3) . ?
C8 H8 0.9500 . ?
C8 C9 1.383(3) . ?
C9 H9 0.9500 . ?

loop_
_geom_torsion_atom_site_label_1
_geom_torsion_atom_site_label_2
_geom_torsion_atom_site_label_3
_geom_torsion_atom_site_label_4
_geom_torsion
_geom_torsion_site_symmetry_1
_geom_torsion_site_symmetry_2
_geom_torsion_site_symmetry_3
_geom_torsion_site_symmetry_4
_geom_torsion_publ_flag
Se1 C7 C8 C9 175.90(17) . . . . ?
Cu1 O1 C1 O2 0.6(3) . . . . ?
Cu1 O1 C1 C2 -177.84(16) . . . . ?
Cu1 O2 C1 O1 -1.4(3) 5_666 . . . ?
Cu1 O2 C1 C2 177.01(16) 5_666 . . . ?
Cu1 O3 C3 O4 0.9(4) 5_666 . . . ?
Cu1 O3 C3 C4 -177.53(18) 5_666 . . . ?
Cu1 O4 C3 O3 -1.8(4) . . . . ?
Cu1 O4 C3 C4 176.68(18) . . . . ?
Cu1 N1 C5 C6 173.66(17) . . . . ?
Cu1 N1 C9 C8 -174.03(18) . . . . ?
N1 C5 C6 C7 -0.1(3) . . . . ?
C5 N1 C9 C8 -0.6(3) . . . . ?
C5 C6 C7 Se1 -176.46(17) . . . . ?
C5 C6 C7 C8 0.1(3) . . . . ?
C6 C7 C8 C9 -0.4(3) . . . . ?
C7 C8 C9 N1 0.7(4) . . . . ?
C9 N1 C5 C6 0.4(3) . . . . ?
